data_7031245
loop_
_publ_author_name
'Saha, Manideepa'
'Nasani, Rajendar'
'Das, Mriganka'
'Mahata, Arup'
'Pathak, Biswarup'
'Mobin, Shaikh M.'
'Carrella, Luca M.'
'Rentschler, Eva'
'Mukhopadhyay, Suman'

_publ_section_title
;
 Limiting nuclearity in formation of polynuclear metal complexes through
 [2 + 3] cycloaddition: synthesis and magnetic properties of tri- and
 pentanuclear metal complexes.
;
_journal_issue 21
_journal_name_full 'Dalton transactions (Cambridge, England : 2003)'
_journal_page_first 8083
_journal_page_last 8093
_journal_paper_doi 10.1039/c4dt00378k
_journal_volume 43
_journal_year 2014
_chemical_formula_sum 'C28 H31 Cl N11 Ni1.5 O2'
_chemical_formula_weight 677.15
_chemical_name_systematic
;
 ?
;
_space_group_IT_number 2
_symmetry_cell_setting triclinic
_symmetry_space_group_name_Hall '-P 1'
_symmetry_space_group_name_H-M 'P -1'
_atom_sites_solution_hydrogens geom
_atom_sites_solution_primary direct
_atom_sites_solution_secondary difmap
_audit_creation_method SHELXL-97
_cell_angle_alpha 79.470(8)
_cell_angle_beta 76.251(9)
_cell_angle_gamma 79.852(8)
_cell_formula_units_Z 2
_cell_length_a 11.0194(11)
_cell_length_b 12.2772(12)
_cell_length_c 12.3400(13)
_cell_measurement_reflns_used 4392
_cell_measurement_temperature 150(2)
_cell_measurement_theta_max 26.3096
_cell_measurement_theta_min 3.1435
_cell_volume 1578.8(3)
_computing_cell_refinement 'CrysAlis RED, Oxford Diffraction Ltd.,'
_computing_data_collection 'CrysAlis CCD, Oxford Diffraction Ltd.,'
_computing_data_reduction 'CrysAlis RED, Oxford Diffraction Ltd.,'
_computing_molecular_graphics Ortep3
_computing_publication_material Shelx97
_computing_structure_refinement 'SHELXL-97 (Sheldrick, 1997)'
_computing_structure_solution 'SHELXS-97 (Sheldrick, 1997)'
_diffrn_ambient_temperature 150(2)
_diffrn_detector_area_resol_mean 15.9948
_diffrn_measured_fraction_theta_full 0.998
_diffrn_measured_fraction_theta_max 0.998
_diffrn_measurement_device_type 'OXFORD DIFFRACTION SUPER NOVA'
_diffrn_measurement_method \w/q-scan
_diffrn_radiation_monochromator graphite
_diffrn_radiation_source 'Micro-Focus (Mo) X-ray Source'
_diffrn_radiation_type MoK\a
_diffrn_radiation_wavelength 0.71073
_diffrn_reflns_av_R_equivalents 0.0533
_diffrn_reflns_av_unetI/netI 0.0696
_diffrn_reflns_limit_h_max 13
_diffrn_reflns_limit_h_min -12
_diffrn_reflns_limit_k_max 14
_diffrn_reflns_limit_k_min -14
_diffrn_reflns_limit_l_max 14
_diffrn_reflns_limit_l_min -14
_diffrn_reflns_number 10777
_diffrn_reflns_theta_full 25.00
_diffrn_reflns_theta_max 25.00
_diffrn_reflns_theta_min 3.15
_exptl_absorpt_coefficient_mu 1.033
_exptl_absorpt_correction_T_max 0.8123
_exptl_absorpt_correction_T_min 0.7334
_exptl_absorpt_correction_type multi-scan
_exptl_absorpt_process_details
;
CrysAlis RED, Oxford Diffraction Ltd.,
Version 1.171.31.7 (release 18-10-2006 CrysAlis171 .NET)
(compiled Oct 18 2006,16:28:17)
Empirical absorption correction using spherical harmonics,
 implemented in SCALE3 ABSPACK scaling algorithm.
;
_exptl_crystal_colour PINK
_exptl_crystal_density_diffrn 1.424
_exptl_crystal_density_method 'not measured'
_exptl_crystal_description BLOCK
_exptl_crystal_F_000 702
_exptl_crystal_size_max 0.32
_exptl_crystal_size_mid 0.26
_exptl_crystal_size_min 0.21
_refine_diff_density_max 0.929
_refine_diff_density_min -0.855
_refine_diff_density_rms 0.088
_refine_ls_extinction_method none
_refine_ls_goodness_of_fit_ref 1.028
_refine_ls_hydrogen_treatment riding
_refine_ls_matrix_type full
_refine_ls_number_parameters 417
_refine_ls_number_reflns 5547
_refine_ls_number_restraints 12
_refine_ls_restrained_S_all 1.028
_refine_ls_R_factor_all 0.0702
_refine_ls_R_factor_gt 0.0536
_refine_ls_shift/su_max 0.000
_refine_ls_shift/su_mean 0.000
_refine_ls_structure_factor_coef Fsqd
_refine_ls_weighting_details 'calc w=1/[\s^2^(Fo^2^)+(0.0844P)^2^+0.0000P] where P=(Fo^2^+2Fc^2^)/3'
_refine_ls_weighting_scheme calc
_refine_ls_wR_factor_gt 0.1420
_refine_ls_wR_factor_ref 0.1617
_reflns_number_gt 4188
_reflns_number_total 5547
_reflns_threshold_expression >2sigma(I)
_cod_data_source_file c4dt00378k2.cif
_cod_data_source_block 4a
_cod_depositor_comments
;
The following automatic conversions were performed:

'_symmetry_cell_setting' value 'Triclinic' changed to 'triclinic'
according to
/usr/data/users/saulius/crontab/automatic-downloads/current/RSC/lib/dictionaries/cif_core.dic
dictionary named 'cif_core.dic' version 2.4.2 from 2011-04-26.

Automatic conversion script
Id: cif_fix_values 2281 2013-09-26 08:29:07Z andrius 
;
_cod_original_formula_sum 'C28 H31 Cl N11 Ni1.50 O2'
_cod_database_code 7031245

loop_
_symmetry_equiv_pos_as_xyz
'x, y, z'
'-x, -y, -z'

loop_
_atom_site_label
_atom_site_type_symbol
_atom_site_fract_x
_atom_site_fract_y
_atom_site_fract_z
_atom_site_U_iso_or_equiv
_atom_site_adp_type
_atom_site_occupancy
_atom_site_symmetry_multiplicity
_atom_site_calc_flag
_atom_site_refinement_flags
_atom_site_disorder_assembly
_atom_site_disorder_group
Ni1 Ni 0.72787(4) 0.65946(3) -0.10407(4) 0.03807(19) Uani 1 1 d . A .
Ni2 Ni 0.5000 0.5000 0.0000 0.0364(2) Uani 1 2 d S . .
Cl1 Cl 0.6930(2) 0.5902(3) 0.49901(15) 0.1591(10) Uani 1 1 d . . .
O1 O 0.6153(2) 0.59664(19) 0.0444(2) 0.0400(6) Uani 1 1 d . . .
O2 O 0.6785(3) 0.8208(2) -0.0453(3) 0.0574(8) Uani 1 1 d . . .
N1 N 0.8740(3) 0.6373(3) -0.0288(3) 0.0504(9) Uani 1 1 d . . .
N2 N 0.8632(3) 0.7224(3) -0.2481(3) 0.0481(8) Uani 1 1 d . . .
N3 N 0.5737(3) 0.6920(2) -0.1748(3) 0.0417(8) Uani 1 1 d . . .
N4 N 0.4848(3) 0.6274(2) -0.1341(3) 0.0416(8) Uani 1 1 d . A .
N5 N 0.5450(3) 0.7647(2) -0.2622(3) 0.0480(8) Uani 1 1 d . A .
N6 N 0.3946(3) 0.6558(3) -0.1939(3) 0.0479(8) Uani 1 1 d . . .
N7 N 0.7591(3) 0.4913(2) -0.1387(3) 0.0408(8) Uani 1 1 d . . .
N8 N 0.6715(3) 0.4297(2) -0.0871(3) 0.0416(8) Uani 1 1 d . A .
N9 N 0.8608(3) 0.4270(2) -0.1885(3) 0.0445(8) Uani 1 1 d . A .
N10 N 0.7112(3) 0.3230(2) -0.0998(3) 0.0477(8) Uani 1 1 d . . .
N11 N 0.5583(4) 0.8976(3) 0.1039(4) 0.0714(11) Uani 1 1 d . . .
C1 C 0.6354(4) 0.5978(3) 0.1455(4) 0.0439(9) Uani 1 1 d . A .
C2 C 0.5366(4) 0.5937(4) 0.2401(4) 0.0575(11) Uani 1 1 d . . .
H2 H 0.4545 0.5911 0.2297 0.069 Uiso 1 1 calc R . .
C3 C 0.5514(5) 0.5933(5) 0.3473(4) 0.0733(14) Uani 1 1 d . . .
H3 H 0.4814 0.5912 0.4094 0.088 Uiso 1 1 calc R . .
C4 C 0.6724(6) 0.5959(5) 0.3627(5) 0.0808(16) Uani 1 1 d . . .
C5 C 0.7702(5) 0.6018(4) 0.2744(4) 0.0694(14) Uani 1 1 d . A .
H5 H 0.8515 0.6031 0.2873 0.083 Uiso 1 1 calc R . .
C6 C 0.7569(4) 0.6060(3) 0.1636(4) 0.0509(10) Uani 1 1 d . . .
C7 C 0.8672(4) 0.6206(4) 0.0763(4) 0.0585(12) Uani 1 1 d . A .
H7 H 0.9438 0.6173 0.1003 0.070 Uiso 1 1 calc R . .
C8A C 0.983(2) 0.6834(13) -0.0969(18) 0.048(3) Uani 0.50 1 d PU A 1
H8A1 H 1.0604 0.6440 -0.0726 0.057 Uiso 0.50 1 calc PR A 1
H8A2 H 0.9755 0.7640 -0.0923 0.057 Uiso 0.50 1 calc PR A 1
C9 C 0.9841(7) 0.6648(7) -0.2209(7) 0.0501(18) Uani 0.60 1 d PU A 1
H9A H 1.0557 0.6964 -0.2749 0.060 Uiso 0.60 1 calc PR A 1
H9B H 0.9931 0.5840 -0.2251 0.060 Uiso 0.60 1 calc PR A 1
C8 C 0.999(2) 0.6448(14) -0.115(2) 0.063(5) Uani 0.50 1 d PU A 2
H8A H 1.0645 0.6582 -0.0782 0.075 Uiso 0.50 1 calc PR A 2
H8B H 1.0273 0.5744 -0.1472 0.075 Uiso 0.50 1 calc PR A 2
C9A C 0.9753(12) 0.7337(13) -0.1979(13) 0.069(4) Uani 0.40 1 d PU A 2
H9A1 H 1.0519 0.7375 -0.2590 0.083 Uiso 0.40 1 calc PR A 2
H9A2 H 0.9573 0.8044 -0.1656 0.083 Uiso 0.40 1 calc PR A 2
C10 C 0.8411(5) 0.8431(4) -0.2767(5) 0.0873(18) Uani 1 1 d . A .
H10A H 0.8394 0.8778 -0.2108 0.131 Uiso 1 1 calc R . .
H10B H 0.7601 0.8653 -0.2999 0.131 Uiso 1 1 calc R . .
H10C H 0.9089 0.8677 -0.3388 0.131 Uiso 1 1 calc R . .
C11 C 0.8679(7) 0.6756(5) -0.3487(5) 0.104(2) Uani 1 1 d . A .
H11A H 0.7942 0.7097 -0.3806 0.156 Uiso 1 1 calc R . .
H11B H 0.8676 0.5946 -0.3294 0.156 Uiso 1 1 calc R . .
H11C H 0.9451 0.6909 -0.4042 0.156 Uiso 1 1 calc R . .
C12 C 0.4348(3) 0.7388(3) -0.2723(4) 0.0435(9) Uani 1 1 d . A .
C13 C 0.3691(4) 0.7913(3) -0.3633(4) 0.0511(10) Uani 1 1 d . . .
C14 C 0.3830(4) 0.8995(4) -0.4169(4) 0.0631(12) Uani 1 1 d . A .
H14 H 0.4342 0.9418 -0.3938 0.076 Uiso 1 1 calc R . .
C15 C 0.3219(5) 0.9455(5) -0.5042(5) 0.0771(15) Uani 1 1 d . . .
H15 H 0.3319 1.0194 -0.5411 0.092 Uiso 1 1 calc R A .
C16 C 0.2480(5) 0.8862(5) -0.5376(5) 0.0792(16) Uani 1 1 d . A .
H16 H 0.2048 0.9194 -0.5961 0.095 Uiso 1 1 calc R . .
C17 C 0.2355(5) 0.7783(5) -0.4867(5) 0.0768(15) Uani 1 1 d . . .
H17 H 0.1856 0.7359 -0.5113 0.092 Uiso 1 1 calc R A .
C18 C 0.2956(4) 0.7319(4) -0.3996(4) 0.0633(13) Uani 1 1 d . A .
H18 H 0.2862 0.6575 -0.3641 0.076 Uiso 1 1 calc R . .
C19 C 0.8273(3) 0.3243(3) -0.1623(4) 0.0425(9) Uani 1 1 d . A .
C20 C 0.9117(4) 0.2239(3) -0.1970(4) 0.0502(11) Uani 1 1 d . . .
C21 C 0.9947(4) 0.2290(4) -0.3004(5) 0.0709(14) Uani 1 1 d . A .
H21 H 0.9974 0.2972 -0.3512 0.085 Uiso 1 1 calc R . .
C22 C 1.0743(5) 0.1325(5) -0.3290(6) 0.0890(18) Uani 1 1 d . . .
H22 H 1.1315 0.1352 -0.4001 0.107 Uiso 1 1 calc R A .
C23 C 1.0719(5) 0.0346(4) -0.2573(7) 0.0888(19) Uani 1 1 d . A .
H23 H 1.1265 -0.0305 -0.2787 0.107 Uiso 1 1 calc R . .
C24 C 0.9908(6) 0.0295(4) -0.1541(7) 0.0868(19) Uani 1 1 d . . .
H24 H 0.9904 -0.0388 -0.1034 0.104 Uiso 1 1 calc R A .
C25 C 0.9089(4) 0.1242(3) -0.1232(5) 0.0669(13) Uani 1 1 d . A .
H25 H 0.8516 0.1205 -0.0521 0.080 Uiso 1 1 calc R . .
C26 C 0.6586(7) 0.9447(6) 0.1231(7) 0.124(3) Uani 1 1 d . . .
H26A H 0.6742 0.9132 0.1983 0.186 Uiso 1 1 calc R . .
H26B H 0.6359 1.0260 0.1185 0.186 Uiso 1 1 calc R . .
H26C H 0.7350 0.9275 0.0660 0.186 Uiso 1 1 calc R . .
C27 C 0.4397(6) 0.9064(5) 0.1851(6) 0.108(2) Uani 1 1 d . . .
H27A H 0.3774 0.8749 0.1596 0.162 Uiso 1 1 calc R . .
H27B H 0.4094 0.9852 0.1924 0.162 Uiso 1 1 calc R . .
H27C H 0.4518 0.8649 0.2584 0.162 Uiso 1 1 calc R . .
C28 C 0.5776(5) 0.8371(3) 0.0231(4) 0.0590(12) Uani 1 1 d . . .
H28 H 0.5091 0.8032 0.0165 0.071 Uiso 1 1 calc R . .

loop_
_atom_site_aniso_label
_atom_site_aniso_U_11
_atom_site_aniso_U_22
_atom_site_aniso_U_33
_atom_site_aniso_U_23
_atom_site_aniso_U_13
_atom_site_aniso_U_12
Ni1 0.0333(3) 0.0410(3) 0.0403(3) -0.0040(2) -0.0099(2) -0.0054(2)
Ni2 0.0298(4) 0.0401(3) 0.0387(4) -0.0019(3) -0.0092(3) -0.0046(3)
Cl1 0.1593(19) 0.301(3) 0.0523(11) -0.0327(15) -0.0310(12) -0.109(2)
O1 0.0366(14) 0.0465(13) 0.0396(17) -0.0072(12) -0.0119(12) -0.0071(11)
O2 0.0619(19) 0.0490(15) 0.058(2) -0.0147(14) -0.0022(17) -0.0071(13)
N1 0.0352(18) 0.065(2) 0.051(2) -0.0040(17) -0.0108(17) -0.0107(15)
N2 0.0452(19) 0.0499(18) 0.047(2) -0.0027(16) -0.0077(17) -0.0083(14)
N3 0.0370(17) 0.0436(16) 0.043(2) -0.0018(14) -0.0109(16) -0.0046(13)
N4 0.0351(16) 0.0464(16) 0.042(2) -0.0009(14) -0.0118(15) -0.0035(13)
N5 0.0447(19) 0.0489(17) 0.047(2) 0.0053(16) -0.0150(17) -0.0045(14)
N6 0.0376(18) 0.0548(18) 0.051(2) -0.0006(16) -0.0155(17) -0.0042(14)
N7 0.0324(16) 0.0408(15) 0.050(2) -0.0070(14) -0.0091(15) -0.0057(13)
N8 0.0328(16) 0.0412(15) 0.051(2) -0.0078(14) -0.0090(16) -0.0044(13)
N9 0.0293(16) 0.0462(16) 0.058(2) -0.0168(15) -0.0056(16) -0.0004(13)
N10 0.0426(19) 0.0411(16) 0.058(2) -0.0045(15) -0.0099(18) -0.0077(14)
N11 0.083(3) 0.064(2) 0.063(3) -0.023(2) -0.001(2) -0.004(2)
C1 0.049(2) 0.0430(19) 0.042(3) -0.0085(17) -0.013(2) -0.0057(16)
C2 0.052(3) 0.077(3) 0.047(3) -0.019(2) -0.010(2) -0.009(2)
C3 0.071(3) 0.109(4) 0.046(3) -0.025(3) -0.004(3) -0.023(3)
C4 0.086(4) 0.124(4) 0.047(3) -0.022(3) -0.021(3) -0.034(3)
C5 0.068(3) 0.101(4) 0.051(3) -0.012(3) -0.021(3) -0.030(3)
C6 0.053(2) 0.062(2) 0.044(3) -0.008(2) -0.019(2) -0.0135(19)
C7 0.043(2) 0.081(3) 0.057(3) -0.002(2) -0.021(2) -0.017(2)
C8A 0.042(8) 0.060(9) 0.044(8) -0.010(7) -0.014(7) -0.005(7)
C9 0.042(4) 0.063(5) 0.041(5) -0.006(4) 0.005(3) -0.016(4)
C8 0.031(6) 0.077(12) 0.071(12) -0.015(9) 0.004(6) -0.001(8)
C9A 0.048(7) 0.099(10) 0.063(10) -0.021(8) -0.014(6) -0.007(7)
C10 0.092(4) 0.054(3) 0.091(5) 0.004(3) 0.022(3) -0.018(3)
C11 0.166(7) 0.092(4) 0.048(4) -0.017(3) 0.019(4) -0.052(4)
C12 0.032(2) 0.050(2) 0.046(3) -0.0022(18) -0.0114(18) -0.0007(16)
C13 0.039(2) 0.062(2) 0.043(3) 0.004(2) -0.007(2) 0.0032(18)
C14 0.055(3) 0.069(3) 0.059(3) 0.001(2) -0.015(2) 0.000(2)
C15 0.070(3) 0.087(3) 0.061(4) 0.010(3) -0.017(3) 0.006(3)
C16 0.053(3) 0.123(4) 0.049(3) 0.015(3) -0.017(3) 0.001(3)
C17 0.057(3) 0.120(4) 0.054(3) 0.001(3) -0.018(3) -0.021(3)
C18 0.052(3) 0.085(3) 0.054(3) 0.006(2) -0.019(2) -0.019(2)
C19 0.033(2) 0.0439(19) 0.051(3) -0.0125(18) -0.0091(19) -0.0020(15)
C20 0.042(2) 0.045(2) 0.068(3) -0.021(2) -0.014(2) -0.0039(17)
C21 0.060(3) 0.068(3) 0.084(4) -0.027(3) -0.006(3) -0.003(2)
C22 0.065(3) 0.088(4) 0.110(5) -0.053(4) 0.007(3) 0.004(3)
C23 0.074(4) 0.060(3) 0.131(6) -0.039(4) -0.020(4) 0.016(3)
C24 0.090(4) 0.046(2) 0.127(6) -0.020(3) -0.028(4) -0.003(3)
C25 0.065(3) 0.047(2) 0.086(4) -0.015(2) -0.008(3) -0.004(2)
C26 0.131(6) 0.145(6) 0.122(7) -0.086(5) -0.022(5) -0.025(5)
C27 0.104(5) 0.090(4) 0.095(5) -0.020(4) 0.027(4) 0.018(3)
C28 0.061(3) 0.048(2) 0.065(3) -0.005(2) -0.013(3) -0.003(2)

loop_
_atom_type_symbol
_atom_type_description
_atom_type_scat_dispersion_real
_atom_type_scat_dispersion_imag
_atom_type_scat_source
C C 0.0033 0.0016 'International Tables Vol C Tables 4.2.6.8 and 6.1.1.4'
H H 0.0000 0.0000 'International Tables Vol C Tables 4.2.6.8 and 6.1.1.4'
N N 0.0061 0.0033 'International Tables Vol C Tables 4.2.6.8 and 6.1.1.4'
O O 0.0106 0.0060 'International Tables Vol C Tables 4.2.6.8 and 6.1.1.4'
Cl Cl 0.1484 0.1585 'International Tables Vol C Tables 4.2.6.8 and 6.1.1.4'
Ni Ni 0.3393 1.1124 'International Tables Vol C Tables 4.2.6.8 and 6.1.1.4'

loop_
_geom_angle_atom_site_label_1
_geom_angle_atom_site_label_2
_geom_angle_atom_site_label_3
_geom_angle
_geom_angle_site_symmetry_1
_geom_angle_site_symmetry_3
N1 Ni1 N3 175.75(13) . .
N1 Ni1 O1 90.56(12) . .
N3 Ni1 O1 88.39(11) . .
N1 Ni1 N7 94.03(12) . .
N3 Ni1 N7 89.96(11) . .
O1 Ni1 N7 84.34(11) . .
N1 Ni1 N2 82.58(14) . .
N3 Ni1 N2 98.44(13) . .
O1 Ni1 N2 173.13(10) . .
N7 Ni1 N2 96.32(12) . .
N1 Ni1 O2 85.94(13) . .
N3 Ni1 O2 89.89(12) . .
O1 Ni1 O2 87.08(11) . .
N7 Ni1 O2 171.43(13) . .
N2 Ni1 O2 92.18(12) . .
N8 Ni2 N8 180.0 . 2_665
N8 Ni2 N4 91.18(12) . .
N8 Ni2 N4 88.82(12) 2_665 .
N8 Ni2 N4 88.82(12) . 2_665
N8 Ni2 N4 91.18(12) 2_665 2_665
N4 Ni2 N4 180.00(19) . 2_665
N8 Ni2 O1 97.85(10) . 2_665
N8 Ni2 O1 82.15(11) 2_665 2_665
N4 Ni2 O1 94.30(10) . 2_665
N4 Ni2 O1 85.70(10) 2_665 2_665
N8 Ni2 O1 82.15(11) . .
N8 Ni2 O1 97.85(11) 2_665 .
N4 Ni2 O1 85.70(10) . .
N4 Ni2 O1 94.30(10) 2_665 .
O1 Ni2 O1 180.00(13) 2_665 .
C1 O1 Ni1 124.1(2) . .
C1 O1 Ni2 128.0(2) . .
Ni1 O1 Ni2 106.24(11) . .
C28 O2 Ni1 117.5(3) . .
C7 N1 C8A 116.2(9) . .
C7 N1 C8 122.7(10) . .
C8A N1 C8 20.8(8) . .
C7 N1 Ni1 125.6(3) . .
C8A N1 Ni1 114.3(9) . .
C8 N1 Ni1 111.7(10) . .
C11 N2 C10 107.2(4) . .
C11 N2 C9 99.3(5) . .
C10 N2 C9 121.1(4) . .
C11 N2 C9A 127.5(7) . .
C10 N2 C9A 89.4(6) . .
C9 N2 C9A 35.4(5) . .
C11 N2 Ni1 113.6(3) . .
C10 N2 Ni1 112.9(3) . .
C9 N2 Ni1 102.2(4) . .
C9A N2 Ni1 103.8(6) . .
N4 N3 N5 109.9(3) . .
N4 N3 Ni1 117.6(2) . .
N5 N3 Ni1 132.4(2) . .
N3 N4 N6 109.9(3) . .
N3 N4 Ni2 120.9(2) . .
N6 N4 Ni2 129.2(2) . .
N3 N5 C12 103.7(3) . .
C12 N6 N4 104.0(3) . .
N8 N7 N9 109.6(3) . .
N8 N7 Ni1 116.3(2) . .
N9 N7 Ni1 133.0(2) . .
N7 N8 N10 110.4(3) . .
N7 N8 Ni2 120.8(2) . .
N10 N8 Ni2 128.8(2) . .
C19 N9 N7 103.6(3) . .
C19 N10 N8 103.8(3) . .
C28 N11 C26 120.6(5) . .
C28 N11 C27 121.2(5) . .
C26 N11 C27 117.8(5) . .
O1 C1 C2 120.7(3) . .
O1 C1 C6 122.5(4) . .
C2 C1 C6 116.7(4) . .
C3 C2 C1 123.6(4) . .
C3 C2 H2 118.2 . .
C1 C2 H2 118.2 . .
C2 C3 C4 118.2(5) . .
C2 C3 H3 120.9 . .
C4 C3 H3 120.9 . .
C5 C4 C3 120.6(5) . .
C5 C4 Cl1 120.9(4) . .
C3 C4 Cl1 118.5(5) . .
C4 C5 C6 122.3(4) . .
C4 C5 H5 118.8 . .
C6 C5 H5 118.8 . .
C5 C6 C1 118.4(4) . .
C5 C6 C7 116.6(4) . .
C1 C6 C7 125.0(4) . .
N1 C7 C6 127.2(4) . .
N1 C7 H7 116.4 . .
C6 C7 H7 116.4 . .
N1 C8A C9 104.5(12) . .
N1 C8A H8A1 110.8 . .
C9 C8A H8A1 110.8 . .
N1 C8A H8A2 110.8 . .
C9 C8A H8A2 110.8 . .
H8A1 C8A H8A2 108.9 . .
N2 C9 C8A 107.1(9) . .
N2 C9 H9A 110.3 . .
C8A C9 H9A 110.3 . .
N2 C9 H9B 110.3 . .
C8A C9 H9B 110.3 . .
H9A C9 H9B 108.6 . .
C9A C8 N1 106.4(14) . .
C9A C8 H8A 110.5 . .
N1 C8 H8A 110.5 . .
C9A C8 H8B 110.5 . .
N1 C8 H8B 110.5 . .
H8A C8 H8B 108.6 . .
C8 C9A N2 112.2(14) . .
C8 C9A H9A1 109.2 . .
N2 C9A H9A1 109.2 . .
C8 C9A H9A2 109.2 . .
N2 C9A H9A2 109.2 . .
H9A1 C9A H9A2 107.9 . .
N2 C10 H10A 109.5 . .
N2 C10 H10B 109.5 . .
H10A C10 H10B 109.5 . .
N2 C10 H10C 109.5 . .
H10A C10 H10C 109.5 . .
H10B C10 H10C 109.5 . .
N2 C11 H11A 109.5 . .
N2 C11 H11B 109.5 . .
H11A C11 H11B 109.5 . .
N2 C11 H11C 109.5 . .
H11A C11 H11C 109.5 . .
H11B C11 H11C 109.5 . .
N6 C12 N5 112.5(3) . .
N6 C12 C13 123.2(3) . .
N5 C12 C13 124.2(3) . .
C18 C13 C14 118.7(4) . .
C18 C13 C12 120.0(4) . .
C14 C13 C12 121.3(4) . .
C15 C14 C13 119.7(5) . .
C15 C14 H14 120.1 . .
C13 C14 H14 120.1 . .
C16 C15 C14 120.7(5) . .
C16 C15 H15 119.6 . .
C14 C15 H15 119.6 . .
C15 C16 C17 120.1(4) . .
C15 C16 H16 120.0 . .
C17 C16 H16 120.0 . .
C16 C17 C18 119.6(5) . .
C16 C17 H17 120.2 . .
C18 C17 H17 120.2 . .
C13 C18 C17 121.2(5) . .
C13 C18 H18 119.4 . .
C17 C18 H18 119.4 . .
N10 C19 N9 112.6(3) . .
N10 C19 C20 124.1(3) . .
N9 C19 C20 123.3(3) . .
C21 C20 C25 120.2(4) . .
C21 C20 C19 120.7(4) . .
C25 C20 C19 119.1(4) . .
C20 C21 C22 118.8(5) . .
C20 C21 H21 120.6 . .
C22 C21 H21 120.6 . .
C23 C22 C21 121.3(6) . .
C23 C22 H22 119.3 . .
C21 C22 H22 119.3 . .
C22 C23 C24 120.1(5) . .
C22 C23 H23 120.0 . .
C24 C23 H23 120.0 . .
C23 C24 C25 120.2(5) . .
C23 C24 H24 119.9 . .
C25 C24 H24 119.9 . .
C20 C25 C24 119.5(5) . .
C20 C25 H25 120.3 . .
C24 C25 H25 120.3 . .
N11 C26 H26A 109.5 . .
N11 C26 H26B 109.5 . .
H26A C26 H26B 109.5 . .
N11 C26 H26C 109.5 . .
H26A C26 H26C 109.5 . .
H26B C26 H26C 109.5 . .
N11 C27 H27A 109.5 . .
N11 C27 H27B 109.5 . .
H27A C27 H27B 109.5 . .
N11 C27 H27C 109.5 . .
H27A C27 H27C 109.5 . .
H27B C27 H27C 109.5 . .
O2 C28 N11 124.7(5) . .
O2 C28 H28 117.6 . .
N11 C28 H28 117.6 . .

loop_
_geom_bond_atom_site_label_1
_geom_bond_atom_site_label_2
_geom_bond_distance
_geom_bond_site_symmetry_2
Ni1 N1 1.998(3) .
Ni1 N3 2.036(3) .
Ni1 O1 2.056(3) .
Ni1 N7 2.137(3) .
Ni1 N2 2.150(3) .
Ni1 O2 2.169(3) .
Ni2 N8 2.067(3) .
Ni2 N8 2.067(3) 2_665
Ni2 N4 2.075(3) .
Ni2 N4 2.075(3) 2_665
Ni2 O1 2.103(2) 2_665
Ni2 O1 2.103(2) .
Cl1 C4 1.737(5) .
O1 C1 1.321(5) .
O2 C28 1.235(5) .
N1 C7 1.262(6) .
N1 C8A 1.43(2) .
N1 C8 1.53(2) .
N2 C11 1.446(6) .
N2 C10 1.449(5) .
N2 C9 1.478(8) .
N2 C9A 1.545(13) .
N3 N4 1.318(4) .
N3 N5 1.331(4) .
N4 N6 1.336(4) .
N5 C12 1.346(4) .
N6 C12 1.329(5) .
N7 N8 1.303(4) .
N7 N9 1.340(4) .
N8 N10 1.331(4) .
N9 C19 1.337(4) .
N10 C19 1.328(5) .
N11 C28 1.305(6) .
N11 C26 1.419(7) .
N11 C27 1.447(7) .
C1 C2 1.395(6) .
C1 C6 1.432(5) .
C2 C3 1.369(6) .
C2 H2 0.9500 .
C3 C4 1.398(7) .
C3 H3 0.9500 .
C4 C5 1.340(7) .
C5 C6 1.399(6) .
C5 H5 0.9500 .
C6 C7 1.433(6) .
C7 H7 0.9500 .
C8A C9 1.58(2) .
C8A H8A1 0.9900 .
C8A H8A2 0.9900 .
C9 H9A 0.9900 .
C9 H9B 0.9900 .
C8 C9A 1.39(3) .
C8 H8A 0.9900 .
C8 H8B 0.9900 .
C9A H9A1 0.9900 .
C9A H9A2 0.9900 .
C10 H10A 0.9800 .
C10 H10B 0.9800 .
C10 H10C 0.9800 .
C11 H11A 0.9800 .
C11 H11B 0.9800 .
C11 H11C 0.9800 .
C12 C13 1.470(5) .
C13 C18 1.375(6) .
C13 C14 1.388(6) .
C14 C15 1.386(6) .
C14 H14 0.9500 .
C15 C16 1.357(7) .
C15 H15 0.9500 .
C16 C17 1.374(7) .
C16 H16 0.9500 .
C17 C18 1.378(6) .
C17 H17 0.9500 .
C18 H18 0.9500 .
C19 C20 1.473(5) .
C20 C21 1.380(7) .
C20 C25 1.386(6) .
C21 C22 1.393(6) .
C21 H21 0.9500 .
C22 C23 1.356(8) .
C22 H22 0.9500 .
C23 C24 1.369(9) .
C23 H23 0.9500 .
C24 C25 1.393(7) .
C24 H24 0.9500 .
C25 H25 0.9500 .
C26 H26A 0.9800 .
C26 H26B 0.9800 .
C26 H26C 0.9800 .
C27 H27A 0.9800 .
C27 H27B 0.9800 .
C27 H27C 0.9800 .
C28 H28 0.9500 .

loop_
_geom_torsion_atom_site_label_1
_geom_torsion_atom_site_label_2
_geom_torsion_atom_site_label_3
_geom_torsion_atom_site_label_4
_geom_torsion
_geom_torsion_site_symmetry_1
N1 Ni1 O1 C1 24.6(3) .
N3 Ni1 O1 C1 -151.2(3) .
N7 Ni1 O1 C1 118.6(3) .
N2 Ni1 O1 C1 22.7(10) .
O2 Ni1 O1 C1 -61.3(3) .
N1 Ni1 O1 Ni2 -141.58(13) .
N3 Ni1 O1 Ni2 42.54(12) .
N7 Ni1 O1 Ni2 -47.59(11) .
N2 Ni1 O1 Ni2 -143.5(9) .
O2 Ni1 O1 Ni2 132.51(12) .
N8 Ni2 O1 C1 -114.6(3) .
N8 Ni2 O1 C1 65.4(3) 2_665
N4 Ni2 O1 C1 153.6(3) .
N4 Ni2 O1 C1 -26.4(3) 2_665
O1 Ni2 O1 C1 7(100) 2_665
N8 Ni2 O1 Ni1 50.88(12) .
N8 Ni2 O1 Ni1 -129.12(12) 2_665
N4 Ni2 O1 Ni1 -40.91(12) .
N4 Ni2 O1 Ni1 139.09(12) 2_665
O1 Ni2 O1 Ni1 173(100) 2_665
N1 Ni1 O2 C28 -116.1(3) .
N3 Ni1 O2 C28 63.0(3) .
O1 Ni1 O2 C28 -25.4(3) .
N7 Ni1 O2 C28 -26.0(9) .
N2 Ni1 O2 C28 161.5(3) .
N3 Ni1 N1 C7 59.7(19) .
O1 Ni1 N1 C7 -15.9(4) .
N7 Ni1 N1 C7 -100.3(4) .
N2 Ni1 N1 C7 163.9(4) .
O2 Ni1 N1 C7 71.2(4) .
N3 Ni1 N1 C8A -97.0(19) .
O1 Ni1 N1 C8A -172.6(6) .
N7 Ni1 N1 C8A 103.0(6) .
N2 Ni1 N1 C8A 7.1(6) .
O2 Ni1 N1 C8A -85.6(6) .
N3 Ni1 N1 C8 -119.4(18) .
O1 Ni1 N1 C8 165.0(7) .
N7 Ni1 N1 C8 80.6(7) .
N2 Ni1 N1 C8 -15.3(7) .
O2 Ni1 N1 C8 -108.0(7) .
N1 Ni1 N2 C11 131.1(4) .
N3 Ni1 N2 C11 -53.1(4) .
O1 Ni1 N2 C11 133.0(9) .
N7 Ni1 N2 C11 37.8(4) .
O2 Ni1 N2 C11 -143.3(4) .
N1 Ni1 N2 C10 -106.6(3) .
N3 Ni1 N2 C10 69.3(3) .
O1 Ni1 N2 C10 -104.7(9) .
N7 Ni1 N2 C10 160.2(3) .
O2 Ni1 N2 C10 -21.0(3) .
N1 Ni1 N2 C9 25.1(4) .
N3 Ni1 N2 C9 -159.1(4) .
O1 Ni1 N2 C9 27.0(11) .
N7 Ni1 N2 C9 -68.2(4) .
O2 Ni1 N2 C9 110.7(4) .
N1 Ni1 N2 C9A -11.2(6) .
N3 Ni1 N2 C9A 164.6(6) .
O1 Ni1 N2 C9A -9.3(12) .
N7 Ni1 N2 C9A -104.5(6) .
O2 Ni1 N2 C9A 74.4(6) .
N1 Ni1 N3 N4 -104.4(17) .
O1 Ni1 N3 N4 -28.7(3) .
N7 Ni1 N3 N4 55.7(3) .
N2 Ni1 N3 N4 152.0(3) .
O2 Ni1 N3 N4 -115.8(3) .
N1 Ni1 N3 N5 80.3(19) .
O1 Ni1 N3 N5 155.9(4) .
N7 Ni1 N3 N5 -119.7(4) .
N2 Ni1 N3 N5 -23.3(4) .
O2 Ni1 N3 N5 68.9(4) .
N5 N3 N4 N6 0.0(4) .
Ni1 N3 N4 N6 -176.4(2) .
N5 N3 N4 Ni2 178.0(2) .
Ni1 N3 N4 Ni2 1.7(4) .
N8 Ni2 N4 N3 -56.3(3) .
N8 Ni2 N4 N3 123.7(3) 2_665
N4 Ni2 N4 N3 141(100) 2_665
O1 Ni2 N4 N3 -154.2(3) 2_665
O1 Ni2 N4 N3 25.8(3) .
N8 Ni2 N4 N6 121.4(3) .
N8 Ni2 N4 N6 -58.6(3) 2_665
N4 Ni2 N4 N6 -41(100) 2_665
O1 Ni2 N4 N6 23.4(3) 2_665
O1 Ni2 N4 N6 -156.6(3) .
N4 N3 N5 C12 -0.7(4) .
Ni1 N3 N5 C12 174.9(3) .
N3 N4 N6 C12 0.8(4) .
Ni2 N4 N6 C12 -177.0(3) .
N1 Ni1 N7 N8 114.7(3) .
N3 Ni1 N7 N8 -63.8(3) .
O1 Ni1 N7 N8 24.6(2) .
N2 Ni1 N7 N8 -162.3(2) .
O2 Ni1 N7 N8 25.2(9) .
N1 Ni1 N7 N9 -51.9(4) .
N3 Ni1 N7 N9 129.6(3) .
O1 Ni1 N7 N9 -142.1(3) .
N2 Ni1 N7 N9 31.1(4) .
O2 Ni1 N7 N9 -141.4(7) .
N9 N7 N8 N10 0.4(4) .
Ni1 N7 N8 N10 -169.2(2) .
N9 N7 N8 Ni2 180.0(2) .
Ni1 N7 N8 Ni2 10.3(3) .
N8 Ni2 N8 N7 -129(100) 2_665
N4 Ni2 N8 N7 47.1(3) .
N4 Ni2 N8 N7 -132.9(3) 2_665
O1 Ni2 N8 N7 141.6(3) 2_665
O1 Ni2 N8 N7 -38.4(3) .
N8 Ni2 N8 N10 50(100) 2_665
N4 Ni2 N8 N10 -133.5(3) .
N4 Ni2 N8 N10 46.5(3) 2_665
O1 Ni2 N8 N10 -39.0(3) 2_665
O1 Ni2 N8 N10 141.0(3) .
N8 N7 N9 C19 -0.4(4) .
Ni1 N7 N9 C19 166.9(3) .
N7 N8 N10 C19 -0.3(4) .
Ni2 N8 N10 C19 -179.8(3) .
Ni1 O1 C1 C2 156.1(3) .
Ni2 O1 C1 C2 -40.8(5) .
Ni1 O1 C1 C6 -22.4(5) .
Ni2 O1 C1 C6 140.8(3) .
O1 C1 C2 C3 179.1(4) .
C6 C1 C2 C3 -2.3(7) .
C1 C2 C3 C4 -0.7(8) .
C2 C3 C4 C5 1.8(9) .
C2 C3 C4 Cl1 -177.7(4) .
C3 C4 C5 C6 0.3(9) .
Cl1 C4 C5 C6 179.8(4) .
C4 C5 C6 C1 -3.3(7) .
C4 C5 C6 C7 175.5(5) .
O1 C1 C6 C5 -177.3(4) .
C2 C1 C6 C5 4.2(6) .
O1 C1 C6 C7 4.0(6) .
C2 C1 C6 C7 -174.5(4) .
C8A N1 C7 C6 161.1(7) .
C8 N1 C7 C6 -176.2(8) .
Ni1 N1 C7 C6 4.7(7) .
C5 C6 C7 N1 -172.7(5) .
C1 C6 C7 N1 6.1(8) .
C7 N1 C8A C9 165.4(7) .
C8 N1 C8A C9 52(4) .
Ni1 N1 C8A C9 -35.6(10) .
C11 N2 C9 C8A -167.1(9) .
C10 N2 C9 C8A 76.2(10) .
C9A N2 C9 C8A 46.4(13) .
Ni1 N2 C9 C8A -50.3(9) .
N1 C8A C9 N2 58.4(11) .
C7 N1 C8 C9A -137.3(13) .
C8A N1 C8 C9A -60(4) .
Ni1 N1 C8 C9A 41.8(15) .
N1 C8 C9A N2 -53.9(17) .
C11 N2 C9A C8 -95.1(14) .
C10 N2 C9A C8 153.5(13) .
C9 N2 C9A C8 -51.7(13) .
Ni1 N2 C9A C8 40.0(14) .
N4 N6 C12 N5 -1.3(5) .
N4 N6 C12 C13 175.4(4) .
N3 N5 C12 N6 1.3(5) .
N3 N5 C12 C13 -175.4(4) .
N6 C12 C13 C18 -26.3(7) .
N5 C12 C13 C18 150.0(4) .
N6 C12 C13 C14 156.0(4) .
N5 C12 C13 C14 -27.7(7) .
C18 C13 C14 C15 0.8(7) .
C12 C13 C14 C15 178.5(4) .
C13 C14 C15 C16 0.4(8) .
C14 C15 C16 C17 -1.7(9) .
C15 C16 C17 C18 1.8(9) .
C14 C13 C18 C17 -0.7(7) .
C12 C13 C18 C17 -178.4(4) .
C16 C17 C18 C13 -0.6(8) .
N8 N10 C19 N9 0.0(4) .
N8 N10 C19 C20 178.6(4) .
N7 N9 C19 N10 0.2(4) .
N7 N9 C19 C20 -178.4(4) .
N10 C19 C20 C21 145.7(4) .
N9 C19 C20 C21 -35.8(6) .
N10 C19 C20 C25 -35.8(6) .
N9 C19 C20 C25 142.7(4) .
C25 C20 C21 C22 0.4(7) .
C19 C20 C21 C22 178.9(4) .
C20 C21 C22 C23 -0.3(8) .
C21 C22 C23 C24 -0.6(9) .
C22 C23 C24 C25 1.2(9) .
C21 C20 C25 C24 0.2(7) .
C19 C20 C25 C24 -178.3(4) .
C23 C24 C25 C20 -1.1(8) .
Ni1 O2 C28 N11 146.1(4) .
C26 N11 C28 O2 -4.0(8) .
C27 N11 C28 O2 -175.8(5) .
